data_1543180
loop_
_publ_author_name
'Benosmane, A.'
'Rouag, D. A.'
'Mili, A.'
'Merazig, H.'
'Benaouida, M. A.'

_publ_section_title
;
 (4-Aminosulfonylphenyl)[(2-oxidonaphthalen-1-yl)imino]azanium
;
_journal_coeditor_code XU4006
_journal_issue 4
_journal_name_full IUCrData
_journal_page_first x160658
_journal_paper_doi 10.1107/S2414314616006581
_journal_volume 1
_journal_year 2016
_chemical_formula_iupac 'C16 H13 N3 O3 S'
_chemical_formula_moiety 'C16 H13 N3 O3 S'
_chemical_formula_structural 'C16 H13 N3 O3 S'
_chemical_formula_sum 'C16 H13 N3 O3 S'
_chemical_formula_weight 327.35
_chemical_name_common
;
(4-Aminosulfonylphenyl)[(2-oxidonaphthalen-1-yl)imino]azanium
;
_space_group_IT_number 14
_symmetry_cell_setting monoclinic
_symmetry_space_group_name_Hall '-P 2ybc'
_symmetry_space_group_name_H-M 'P 1 21/c 1'
_atom_sites_solution_hydrogens geom
_atom_sites_solution_primary direct
_atom_sites_solution_secondary difmap
_cell_angle_alpha 90
_cell_angle_beta 95.179(5)
_cell_angle_gamma 90
_cell_formula_units_Z 8
_cell_length_a 26.289(5)
_cell_length_b 15.132(5)
_cell_length_c 7.403(5)
_cell_measurement_reflns_used 5463
_cell_measurement_temperature 293
_cell_measurement_theta_max 25.35
_cell_measurement_theta_min 2.91
_cell_volume 2933(2)
_computing_cell_refinement
;
APEX2 (Bruker, 2006)
;
_computing_data_collection
;
APEX2 (Bruker, 2006)
;
_computing_data_reduction
;
SAINT (Bruker, 2006)
;
_computing_molecular_graphics
;
ORTEP-3  for Windows (Farrugia, 2012) and PLATON (Spek, 2009)
;
_computing_publication_material
;
PLATON (Spek, 2009)
;
_computing_structure_refinement
;
SHELXL2015 (Sheldrick, 2015)
;
_computing_structure_solution
;
SHELXS97 (Sheldrick, 2008)
;
_diffrn_ambient_temperature 293
_diffrn_detector_area_resol_mean 9
_diffrn_measured_fraction_theta_full 0.996
_diffrn_measured_fraction_theta_max 0.996
_diffrn_measurement_device 'Enraf--Nonius FR590 CCD'
_diffrn_measurement_method 'CCD rotation images, thick slices'
_diffrn_radiation_monochromator 'horizonally mounted graphite crystal'
_diffrn_radiation_source 'fine-focus sealed tube'
_diffrn_radiation_type MoK\a
_diffrn_radiation_wavelength 0.71073
_diffrn_reflns_av_R_equivalents 0.0313
_diffrn_reflns_av_sigmaI/netI 0.0540
_diffrn_reflns_limit_h_max 31
_diffrn_reflns_limit_h_min -31
_diffrn_reflns_limit_k_max 15
_diffrn_reflns_limit_k_min -18
_diffrn_reflns_limit_l_max 8
_diffrn_reflns_limit_l_min -8
_diffrn_reflns_number 8680
_diffrn_reflns_theta_full 25.37
_diffrn_reflns_theta_max 25.37
_diffrn_reflns_theta_min 3.07
_exptl_absorpt_coefficient_mu 0.240
_exptl_absorpt_correction_type none
_exptl_crystal_colour colourless
_exptl_crystal_density_diffrn 1.483
_exptl_crystal_density_method 'Not Measured'
_exptl_crystal_description needle
_exptl_crystal_F_000 1360
_exptl_crystal_size_max 0.09
_exptl_crystal_size_mid 0.04
_exptl_crystal_size_min 0.02
_refine_diff_density_max 0.233
_refine_diff_density_min -0.339
_refine_ls_extinction_method none
_refine_ls_goodness_of_fit_ref 1.055
_refine_ls_hydrogen_treatment constr
_refine_ls_matrix_type full
_refine_ls_number_parameters 415
_refine_ls_number_reflns 5356
_refine_ls_number_restraints 0
_refine_ls_restrained_S_all 1.055
_refine_ls_R_factor_all 0.0878
_refine_ls_R_factor_gt 0.0488
_refine_ls_shift/su_max 0.001
_refine_ls_shift/su_mean 0.000
_refine_ls_structure_factor_coef Fsqd
_refine_ls_weighting_details 'calc w=1/[\s^2^(Fo^2^)+(0.0514P)^2^+0.9880P] where P=(Fo^2^+2Fc^2^)/3'
_refine_ls_weighting_scheme calc
_refine_ls_wR_factor_gt 0.1068
_refine_ls_wR_factor_ref 0.1241
_reflns_number_gt 3577
_reflns_number_total 5356
_reflns_threshold_expression I>2\s(I)
_cod_data_source_file xu4006sup1.cif
_cod_data_source_block I
_cod_original_sg_symbol_H-M 'P 21/c'
_cod_database_code 1543180

loop_
_symmetry_equiv_pos_site_id
_symmetry_equiv_pos_as_xyz
1 x,y,z
2 -x,1/2+y,1/2-z
3 -x,-y,-z
4 x,1/2-y,1/2+z

loop_
_atom_site_aniso_label
_atom_site_aniso_U_11
_atom_site_aniso_U_22
_atom_site_aniso_U_33
_atom_site_aniso_U_12
_atom_site_aniso_U_13
_atom_site_aniso_U_23
S1 0.0367(4) 0.0394(4) 0.0501(4) 0.0035(3) -0.0045(3) 0.0035(3)
O1 0.0557(13) 0.0468(12) 0.0784(15) -0.0017(10) -0.0108(11) -0.0044(10)
O2 0.0520(12) 0.0417(11) 0.0769(14) 0.0070(9) -0.0055(10) 0.0181(10)
O3 0.0499(12) 0.0551(12) 0.0490(11) 0.0023(9) -0.0086(9) -0.0075(9)
N1 0.0361(13) 0.0427(13) 0.0561(14) 0.0028(10) -0.0040(10) -0.0006(11)
N2 0.0352(13) 0.0427(13) 0.0448(12) 0.0041(10) 0.0032(9) 0.0063(10)
N3 0.0413(13) 0.0438(13) 0.0524(14) 0.0010(10) 0.0031(10) -0.0055(11)
C1 0.0334(15) 0.0434(16) 0.0458(15) 0.0005(12) -0.0002(11) 0.0017(12)
C2 0.0369(15) 0.0359(14) 0.0515(16) 0.0069(12) 0.0014(12) -0.0011(12)
C3 0.0383(16) 0.0369(15) 0.0502(16) -0.0013(12) -0.0003(12) -0.0023(12)
C4 0.0344(14) 0.0372(15) 0.0456(15) 0.0009(12) -0.0008(11) 0.0017(12)
C5 0.0443(17) 0.0354(15) 0.080(2) 0.0062(13) -0.0057(15) -0.0015(14)
C6 0.0429(17) 0.0374(16) 0.082(2) -0.0003(13) -0.0086(15) -0.0065(15)
C7 0.0341(15) 0.0482(16) 0.0376(14) 0.0003(12) 0.0007(11) 0.0055(12)
C8 0.0443(17) 0.0497(18) 0.0454(16) -0.0022(14) -0.0002(12) 0.0077(13)
C9 0.0454(18) 0.061(2) 0.0531(17) -0.0085(15) -0.0057(13) 0.0048(15)
C10 0.0346(16) 0.080(2) 0.0454(16) -0.0032(16) -0.0069(12) 0.0128(16)
C11 0.0357(15) 0.0646(19) 0.0390(15) 0.0061(14) 0.0032(11) 0.0128(14)
C12 0.0384(15) 0.0528(17) 0.0379(14) 0.0066(13) 0.0047(11) 0.0086(13)
C13 0.0420(17) 0.0536(18) 0.0543(17) 0.0081(14) -0.0028(13) 0.0010(14)
C14 0.063(2) 0.0536(19) 0.0597(19) 0.0130(16) 0.0002(15) -0.0014(15)
C15 0.066(2) 0.069(2) 0.0569(19) 0.0298(18) 0.0046(16) 0.0023(17)
C16 0.0418(17) 0.082(2) 0.0480(17) 0.0185(17) 0.0034(13) 0.0111(17)
S2 0.0389(4) 0.0396(4) 0.0488(4) -0.0031(3) -0.0072(3) -0.0020(3)
O4 0.0544(13) 0.0439(12) 0.0825(15) 0.0029(10) -0.0064(11) -0.0047(11)
O5 0.0459(11) 0.0499(12) 0.0525(11) 0.0026(9) -0.0089(9) 0.0091(9)
O6 0.0572(13) 0.0518(12) 0.0737(14) -0.0058(10) -0.0087(10) -0.0245(11)
N4 0.0364(13) 0.0413(13) 0.0623(15) -0.0011(10) -0.0054(10) -0.0037(11)
N5 0.0391(13) 0.0434(13) 0.0450(13) -0.0053(10) -0.0004(10) 0.0010(10)
N6 0.0440(14) 0.0416(13) 0.0604(15) -0.0025(10) 0.0028(11) 0.0127(11)
C17 0.0339(15) 0.0414(16) 0.0456(15) -0.0019(12) -0.0016(11) 0.0015(12)
C18 0.0440(16) 0.0358(15) 0.0483(15) -0.0073(13) -0.0015(12) -0.0035(12)
C19 0.0405(16) 0.0357(14) 0.0479(15) 0.0036(12) -0.0007(12) 0.0001(12)
C20 0.0389(15) 0.0352(14) 0.0427(15) -0.0004(12) -0.0044(11) -0.0019(12)
C21 0.0476(18) 0.0339(15) 0.079(2) 0.0006(13) -0.0131(15) -0.0085(14)
C22 0.0426(18) 0.0374(16) 0.084(2) 0.0048(13) -0.0113(15) -0.0054(15)
C23 0.0330(15) 0.0441(15) 0.0400(14) -0.0062(12) 0.0001(11) 0.0021(12)
C24 0.0422(17) 0.0487(17) 0.0471(16) 0.0011(13) 0.0012(12) 0.0039(14)
C25 0.0389(17) 0.062(2) 0.0550(17) 0.0062(14) -0.0017(13) 0.0024(15)
C26 0.0350(16) 0.072(2) 0.0484(17) -0.0020(15) -0.0041(12) 0.0029(15)
C27 0.0399(16) 0.0564(17) 0.0376(15) -0.0071(14) -0.0008(11) 0.0018(13)
C28 0.0391(15) 0.0493(16) 0.0362(14) -0.0052(13) 0.0045(11) 0.0017(12)
C29 0.0446(17) 0.0550(18) 0.0496(17) -0.0027(14) 0.0009(13) -0.0024(14)
C30 0.063(2) 0.0517(18) 0.0585(19) -0.0013(16) 0.0029(15) -0.0093(15)
C31 0.072(2) 0.060(2) 0.0562(19) -0.0182(18) 0.0014(16) -0.0147(16)
C32 0.0490(18) 0.069(2) 0.0502(17) -0.0163(16) -0.0067(14) -0.0080(15)

loop_
_atom_site_type_symbol
_atom_site_label
_atom_site_fract_x
_atom_site_fract_y
_atom_site_fract_z
_atom_site_U_iso_or_equiv
_atom_site_thermal_displace_type
_atom_site_calc_flag
_atom_site_refinement_flags
_atom_site_occupancy
S S1 0.52672(2) 0.13841(4) 0.47978(9) 0.0426(2) Uani . . 1.000
O O1 0.81398(8) 0.14154(13) 0.9633(3) 0.0613(8) Uani . . 1.000
O O2 0.52403(7) 0.22982(12) 0.4290(3) 0.0576(7) Uani . . 1.000
O O3 0.50989(7) 0.07261(12) 0.3487(2) 0.0521(7) Uani . . 1.000
N N1 0.73795(8) 0.06996(14) 0.7901(3) 0.0455(8) Uani . . 1.000
N N2 0.76294(8) -0.00485(14) 0.7818(3) 0.0409(7) Uani . . 1.000
N N3 0.49191(8) 0.12714(14) 0.6468(3) 0.0459(8) Uani . . 1.000
C C1 0.68829(10) 0.08099(17) 0.7085(3) 0.0411(9) Uani . . 1.000
C C2 0.65908(9) 0.01275(17) 0.6299(3) 0.0416(9) Uani . . 1.000
C C3 0.60995(10) 0.03003(17) 0.5570(3) 0.0421(9) Uani . . 1.000
C C4 0.59032(9) 0.11517(16) 0.5609(3) 0.0393(8) Uani . . 1.000
C C5 0.61962(11) 0.18314(18) 0.6383(4) 0.0539(10) Uani . . 1.000
C C6 0.66842(11) 0.16604(18) 0.7132(4) 0.0550(10) Uani . . 1.000
C C7 0.81068(10) -0.00709(17) 0.8590(3) 0.0401(9) Uani . . 1.000
C C8 0.83656(10) 0.06915(19) 0.9463(4) 0.0467(10) Uani . . 1.000
C C9 0.88915(11) 0.0587(2) 1.0144(4) 0.0538(11) Uani . . 1.000
C C10 0.91382(11) -0.0178(2) 0.9982(4) 0.0540(10) Uani . . 1.000
C C11 0.89000(10) -0.0945(2) 0.9151(3) 0.0464(9) Uani . . 1.000
C C12 0.83819(10) -0.09042(18) 0.8461(3) 0.0430(9) Uani . . 1.000
C C13 0.81554(11) -0.16598(19) 0.7642(4) 0.0504(10) Uani . . 1.000
C C14 0.84370(12) -0.2420(2) 0.7496(4) 0.0591(11) Uani . . 1.000
C C15 0.89420(13) -0.2463(2) 0.8171(4) 0.0640(11) Uani . . 1.000
C C16 0.91724(11) -0.1738(2) 0.8993(4) 0.0573(10) Uani . . 1.000
S S2 0.96326(3) 0.11985(4) 0.61220(9) 0.0431(2) Uani . . 1.000
O O4 0.66722(8) 0.12662(13) 0.2014(3) 0.0610(8) Uani . . 1.000
O O5 0.98563(7) 0.04127(12) 0.6943(2) 0.0502(7) Uani . . 1.000
O O6 0.96294(8) 0.19919(13) 0.7176(3) 0.0618(8) Uani . . 1.000
N N4 0.75208(8) 0.05467(15) 0.2964(3) 0.0473(8) Uani . . 1.000
N N5 0.73576(8) -0.02057(14) 0.2236(3) 0.0428(8) Uani . . 1.000
N N6 0.99497(8) 0.14091(15) 0.4412(3) 0.0488(8) Uani . . 1.000
C C17 0.80156(9) 0.06436(17) 0.3787(3) 0.0406(9) Uani . . 1.000
C C18 0.83630(10) -0.00473(17) 0.4023(3) 0.0430(9) Uani . . 1.000
C C19 0.88533(10) 0.01125(17) 0.4784(3) 0.0417(9) Uani . . 1.000
C C20 0.89966(9) 0.09626(17) 0.5320(3) 0.0394(8) Uani . . 1.000
C C21 0.86483(11) 0.16454(18) 0.5132(4) 0.0546(10) Uani . . 1.000
C C22 0.81611(11) 0.14848(18) 0.4370(4) 0.0557(10) Uani . . 1.000
C C23 0.68820(10) -0.02283(17) 0.1450(3) 0.0392(8) Uani . . 1.000
C C24 0.65301(10) 0.05225(19) 0.1399(4) 0.0462(10) Uani . . 1.000
C C25 0.60133(10) 0.0383(2) 0.0648(4) 0.0523(10) Uani . . 1.000
C C26 0.58605(11) -0.0409(2) -0.0009(4) 0.0523(10) Uani . . 1.000
C C27 0.61932(10) -0.11560(19) -0.0043(3) 0.0449(9) Uani . . 1.000
C C28 0.67105(10) -0.10720(18) 0.0631(3) 0.0415(9) Uani . . 1.000
C C29 0.70359(11) -0.17918(19) 0.0507(4) 0.0499(10) Uani . . 1.000
C C30 0.68508(12) -0.2588(2) -0.0189(4) 0.0579(11) Uani . . 1.000
C C31 0.63398(13) -0.2678(2) -0.0781(4) 0.0630(11) Uani . . 1.000
C C32 0.60165(12) -0.1976(2) -0.0732(4) 0.0567(11) Uani . . 1.000
H H1 0.75520 0.11260 0.84890 0.0550 Uiso . R 1.000
H H2 0.67240 -0.04410 0.62630 0.0500 Uiso calc R 1.000
H H3 0.58990 -0.01550 0.50510 0.0500 Uiso calc R 1.000
H H5 0.60650 0.24020 0.63980 0.0650 Uiso calc R 1.000
H H6 0.68820 0.21150 0.76720 0.0660 Uiso calc R 1.000
H H9 0.90640 0.10620 1.07100 0.0640 Uiso calc R 1.000
H H10 0.94800 -0.02130 1.04290 0.0650 Uiso calc R 1.000
H H13 0.78130 -0.16480 0.71940 0.0600 Uiso calc R 1.000
H H14 0.82830 -0.29140 0.69310 0.0710 Uiso calc R 1.000
H H15 0.91260 -0.29830 0.80680 0.0770 Uiso calc R 1.000
H H16 0.95130 -0.17690 0.94520 0.0690 Uiso calc R 1.000
H H33 0.49940 0.16570 0.73690 0.0550 Uiso . R 1.000
H H34 0.48950 0.07340 0.69490 0.0550 Uiso . R 1.000
H H4 0.72860 0.09980 0.29010 0.0570 Uiso . R 1.000
H H18 0.82650 -0.06170 0.36690 0.0520 Uiso calc R 1.000
H H19 0.90870 -0.03490 0.49380 0.0500 Uiso calc R 1.000
H H21 0.87430 0.22120 0.55190 0.0660 Uiso calc R 1.000
H H22 0.79260 0.19450 0.42430 0.0670 Uiso calc R 1.000
H H25 0.57810 0.08480 0.06170 0.0630 Uiso calc R 1.000
H H26 0.55210 -0.04770 -0.04650 0.0630 Uiso calc R 1.000
H H29 0.73810 -0.17360 0.08950 0.0600 Uiso calc R 1.000
H H30 0.70710 -0.30650 -0.02590 0.0690 Uiso calc R 1.000
H H31 0.62160 -0.32210 -0.12160 0.0760 Uiso calc R 1.000
H H32 0.56750 -0.20410 -0.11590 0.0680 Uiso calc R 1.000
H H35 1.00100 0.09020 0.37420 0.0590 Uiso . R 1.000
H H36 0.98490 0.18830 0.37420 0.0590 Uiso . R 1.000

loop_
_atom_type_symbol
_atom_type_description
_atom_type_scat_dispersion_real
_atom_type_scat_dispersion_imag
_atom_type_scat_source
S S 0.1246 0.1234 'International Tables Vol C Tables 4.2.6.8 and 6.1.1.4'
O O 0.0106 0.0060 'International Tables Vol C Tables 4.2.6.8 and 6.1.1.4'
N N 0.0061 0.0033 'International Tables Vol C Tables 4.2.6.8 and 6.1.1.4'
H H 0.0000 0.0000 'International Tables Vol C Tables 4.2.6.8 and 6.1.1.4'
C C 0.0033 0.0016 'International Tables Vol C Tables 4.2.6.8 and 6.1.1.4'

loop_
_geom_angle_atom_site_label_1
_geom_angle_atom_site_label_2
_geom_angle_atom_site_label_3
_geom_angle
_geom_angle_publ_flag
O2 S1 O3 119.23(12) n
O2 S1 N3 106.57(12) n
O2 S1 C4 107.76(11) n
O3 S1 N3 106.50(11) n
O3 S1 C4 108.55(11) n
N3 S1 C4 107.74(11) n
N6 S2 C20 108.58(11) n
O5 S2 C20 108.36(12) n
O5 S2 O6 119.05(12) n
O5 S2 N6 105.98(11) n
O6 S2 N6 106.95(12) n
O6 S2 C20 107.56(13) n
N2 N1 C1 122.3(2) n
N1 N2 C7 117.3(2) n
N2 N1 H1 115.00 no
C1 N1 H1 123.00 no
H33 N3 H34 108.00 no
S1 N3 H33 114.00 no
S1 N3 H34 118.00 no
N5 N4 C17 121.8(2) n
N4 N5 C23 117.4(2) n
N5 N4 H4 115.00 no
C17 N4 H4 123.00 no
S2 N6 H35 112.00 no
S2 N6 H36 116.00 no
H35 N6 H36 115.00 no
N1 C1 C6 116.0(2) n
N1 C1 C2 123.6(2) n
C2 C1 C6 120.4(2) no
C1 C2 C3 119.2(2) no
C2 C3 C4 120.3(2) no
S1 C4 C5 118.08(19) n
S1 C4 C3 121.43(19) n
C3 C4 C5 120.4(2) no
C4 C5 C6 119.6(2) no
C1 C6 C5 120.2(3) no
N2 C7 C12 116.5(2) n
N2 C7 C8 123.6(2) n
C8 C7 C12 119.8(2) no
O1 C8 C7 121.8(2) n
C7 C8 C9 117.6(2) no
O1 C8 C9 120.6(3) n
C8 C9 C10 121.5(3) no
C9 C10 C11 122.9(3) no
C12 C11 C16 119.2(3) no
C10 C11 C16 121.4(2) no
C10 C11 C12 119.4(3) no
C7 C12 C11 118.8(2) no
C11 C12 C13 118.6(3) no
C7 C12 C13 122.6(2) no
C12 C13 C14 120.3(3) no
C13 C14 C15 121.2(3) no
C14 C15 C16 119.8(3) no
C11 C16 C15 120.8(3) no
C1 C2 H2 120.00 no
C3 C2 H2 120.00 no
C2 C3 H3 120.00 no
C4 C3 H3 120.00 no
C4 C5 H5 120.00 no
C6 C5 H5 120.00 no
C1 C6 H6 120.00 no
C5 C6 H6 120.00 no
C10 C9 H9 119.00 no
C8 C9 H9 119.00 no
C9 C10 H10 119.00 no
C11 C10 H10 119.00 no
C12 C13 H13 120.00 no
C14 C13 H13 120.00 no
C15 C14 H14 119.00 no
C13 C14 H14 119.00 no
C14 C15 H15 120.00 no
C16 C15 H15 120.00 no
C11 C16 H16 120.00 no
C15 C16 H16 120.00 no
C18 C17 C22 119.5(2) no
N4 C17 C22 116.9(2) n
N4 C17 C18 123.6(2) n
C17 C18 C19 119.9(2) no
C18 C19 C20 119.9(2) no
S2 C20 C19 120.63(19) n
C19 C20 C21 120.3(2) no
S2 C20 C21 119.0(2) n
C20 C21 C22 119.7(3) no
C17 C22 C21 120.7(3) no
N5 C23 C28 116.4(2) n
C24 C23 C28 119.7(2) no
N5 C23 C24 123.9(2) n
O4 C24 C23 121.3(2) n
O4 C24 C25 120.7(3) n
C23 C24 C25 118.0(2) no
C24 C25 C26 120.9(3) no
C25 C26 C27 123.3(3) no
C26 C27 C32 121.4(3) no
C28 C27 C32 119.0(3) no
C26 C27 C28 119.6(3) no
C23 C28 C29 122.7(2) no
C27 C28 C29 119.0(2) no
C23 C28 C27 118.4(2) no
C28 C29 C30 120.6(3) no
C29 C30 C31 120.3(3) no
C30 C31 C32 120.4(3) no
C27 C32 C31 120.8(3) no
C17 C18 H18 120.00 no
C19 C18 H18 120.00 no
C18 C19 H19 120.00 no
C20 C19 H19 120.00 no
C20 C21 H21 120.00 no
C22 C21 H21 120.00 no
C17 C22 H22 120.00 no
C21 C22 H22 120.00 no
C24 C25 H25 120.00 no
C26 C25 H25 119.00 no
C25 C26 H26 118.00 no
C27 C26 H26 118.00 no
C28 C29 H29 120.00 no
C30 C29 H29 120.00 no
C29 C30 H30 120.00 no
C31 C30 H30 120.00 no
C30 C31 H31 120.00 no
C32 C31 H31 120.00 no
C27 C32 H32 120.00 no
C31 C32 H32 120.00 no

loop_
_geom_bond_atom_site_label_1
_geom_bond_atom_site_label_2
_geom_bond_distance
_geom_bond_publ_flag
S1 O2 1.434(2) n
S1 O3 1.432(2) n
S1 N3 1.612(3) n
S1 C4 1.760(3) n
S2 O5 1.437(2) n
S2 O6 1.432(2) n
S2 N6 1.609(3) n
S2 C20 1.760(3) n
O1 C8 1.258(4) n
O4 C24 1.258(4) n
N1 C1 1.398(3) n
N1 N2 1.313(3) n
N2 C7 1.332(3) n
N1 H1 0.8800 no
N3 H34 0.8900 no
N3 H33 0.8900 no
N4 N5 1.315(3) n
N4 C17 1.393(3) n
N5 C23 1.331(3) n
N4 H4 0.9200 no
N6 H35 0.9300 no
N6 H36 0.9000 no
C1 C2 1.383(4) no
C1 C6 1.391(4) no
C2 C3 1.379(4) no
C3 C4 1.389(4) no
C4 C5 1.378(4) no
C5 C6 1.375(4) no
C7 C8 1.460(4) no
C7 C12 1.461(4) no
C8 C9 1.437(4) no
C9 C10 1.338(4) no
C10 C11 1.431(4) no
C11 C12 1.412(4) no
C11 C16 1.408(4) no
C12 C13 1.402(4) no
C13 C14 1.378(4) no
C14 C15 1.377(5) no
C15 C16 1.369(4) no
C2 H2 0.9300 no
C3 H3 0.9300 no
C5 H5 0.9300 no
C6 H6 0.9300 no
C9 H9 0.9300 no
C10 H10 0.9300 no
C13 H13 0.9300 no
C14 H14 0.9300 no
C15 H15 0.9300 no
C16 H16 0.9300 no
C17 C18 1.389(4) no
C17 C22 1.387(4) no
C18 C19 1.381(4) no
C19 C20 1.388(4) no
C20 C21 1.379(4) no
C21 C22 1.374(4) no
C23 C24 1.464(4) no
C23 C28 1.467(4) no
C24 C25 1.436(4) no
C25 C26 1.341(4) no
C26 C27 1.431(4) no
C27 C32 1.405(4) no
C27 C28 1.411(4) no
C28 C29 1.393(4) no
C29 C30 1.382(4) no
C30 C31 1.382(5) no
C31 C32 1.363(5) no
C18 H18 0.9300 no
C19 H19 0.9300 no
C21 H21 0.9300 no
C22 H22 0.9300 no
C25 H25 0.9300 no
C26 H26 0.9300 no
C29 H29 0.9300 no
C30 H30 0.9300 no
C31 H31 0.9300 no
C32 H32 0.9300 no

loop_
_geom_contact_atom_site_label_1
_geom_contact_atom_site_label_2
_geom_contact_distance
_geom_contact_site_symmetry_2
_geom_contact_publ_flag
O1 N1 2.520(3) . no
O1 N2 2.861(4) . no
O1 C17 3.333(4) 1_556 no
O1 C21 3.232(4) 4_555 no
O1 C22 3.184(4) 4_555 no
O2 N3 3.073(4) 4_554 no
O3 O3 3.214(3) 3_656 no
O3 N3 3.023(3) 3_656 no
O3 C25 3.373(4) . no
O4 C5 3.157(4) 4_554 no
O4 N4 2.525(3) . no
O4 C6 3.139(4) 4_554 no
O4 N5 2.860(4) . no
O5 C10 3.192(4) . no
O5 N6 2.993(4) 3_756 no
O5 C10 3.348(4) 3_757 no
O6 N6 3.009(4) 4_555 no
O1 H1 1.7500 . no
O1 H21 2.6600 4_555 no
O1 H22 2.5500 4_555 no
O2 H33 2.1900 4_554 no
O2 H5 2.5600 . no
O3 H3 2.6700 . no
O3 H26 2.6700 3_655 no
O3 H34 2.2300 3_656 no
O3 H25 2.9100 . no
O4 H4 1.7300 . no
O4 H6 2.5500 4_554 no
O4 H5 2.5900 4_554 no
O5 H19 2.6600 . no
O5 H35 2.0900 3_756 no
O5 H10 2.5100 3_757 no
O6 H21 2.5600 . no
O6 H36 2.1100 4_555 no
N1 O1 2.520(3) . no
N1 C23 3.347(4) 1_556 no
N2 O1 2.861(4) . no
N2 C17 3.403(4) . no
N3 O2 3.073(4) 4_555 no
N3 O3 3.023(3) 3_656 no
N4 O4 2.525(3) . no
N5 O4 2.860(4) . no
N6 O5 2.993(4) 3_756 no
N6 O6 3.009(4) 4_554 no
N2 H2 2.6200 . no
N2 H13 2.5200 . no
N3 H3 2.8800 3_656 no
N5 H29 2.5200 . no
N5 H18 2.6000 . no
C1 C23 3.593(4) 1_556 no
C1 C24 3.433(4) 1_556 no
C2 C27 3.565(4) 1_556 no
C2 C26 3.573(4) 1_556 no
C3 C24 3.400(4) . no
C3 C26 3.554(4) 1_556 no
C5 O4 3.157(4) 4_555 no
C6 O4 3.139(4) 4_555 no
C7 C18 3.507(4) . no
C7 C19 3.587(4) . no
C8 C17 3.410(4) 1_556 no
C8 C18 3.557(4) 1_556 no
C9 C18 3.438(4) 1_556 no
C9 C19 3.520(4) 1_556 no
C10 O5 3.192(4) . no
C10 O5 3.348(4) 3_757 no
C11 C19 3.599(4) . no
C12 C18 3.528(4) . no
C12 C19 3.453(4) . no
C14 C15 3.580(5) 4_544 no
C15 C16 3.425(5) 4_544 no
C15 C14 3.580(5) 4_545 no
C16 C15 3.425(5) 4_545 no
C17 C8 3.410(4) 1_554 no
C17 O1 3.333(4) 1_554 no
C17 N2 3.403(4) . no
C18 C12 3.528(4) . no
C18 C8 3.557(4) 1_554 no
C18 C9 3.438(4) 1_554 no
C18 C7 3.507(4) . no
C19 C7 3.587(4) . no
C19 C9 3.520(4) 1_554 no
C19 C12 3.453(4) . no
C19 C11 3.599(4) . no
C21 O1 3.232(4) 4_554 no
C22 O1 3.184(4) 4_554 no
C23 C1 3.593(4) 1_554 no
C23 N1 3.347(4) 1_554 no
C24 C3 3.400(4) . no
C24 C1 3.433(4) 1_554 no
C25 O3 3.373(4) . no
C26 C3 3.554(4) 1_554 no
C26 C2 3.573(4) 1_554 no
C27 C2 3.565(4) 1_554 no
C28 C31 3.471(5) 4_545 no
C29 C31 3.529(5) 4_545 no
C29 C30 3.399(5) 4_545 no
C30 C29 3.399(5) 4_544 no
C31 C28 3.471(5) 4_544 no
C31 C29 3.529(5) 4_544 no
C8 H1 2.2900 . no
C16 H15 3.0600 4_545 no
C24 H4 2.3000 . no
C27 H31 2.9800 4_545 no
C28 H31 2.9700 4_545 no
H1 O1 1.7500 . no
H1 H6 2.3500 . no
H1 C8 2.2900 . no
H2 N2 2.6200 . no
H3 O3 2.6700 . no
H3 N3 2.8800 3_656 no
H3 H34 2.6000 3_656 no
H4 O4 1.7300 . no
H4 C24 2.3000 . no
H4 H22 2.3600 . no
H5 O2 2.5600 . no
H5 O4 2.5900 4_555 no
H6 O4 2.5500 4_555 no
H6 H1 2.3500 . no
H10 O5 2.5100 3_757 no
H10 H16 2.4700 . no
H13 N2 2.5200 . no
H13 H30 2.5800 4_545 no
H14 H18 2.5700 4_545 no
H14 H29 2.4800 4_545 no
H15 C16 3.0600 4_544 no
H16 H10 2.4700 . no
H18 N5 2.6000 . no
H18 H14 2.5700 4_544 no
H19 O5 2.6600 . no
H21 O6 2.5600 . no
H21 O1 2.6600 4_554 no
H22 H4 2.3600 . no
H22 O1 2.5500 4_554 no
H25 O3 2.9100 . no
H26 H32 2.4600 . no
H26 O3 2.6700 3_655 no
H29 N5 2.5200 . no
H29 H14 2.4800 4_544 no
H30 H13 2.5800 4_544 no
H31 C27 2.9800 4_544 no
H31 C28 2.9700 4_544 no
H32 H26 2.4600 . no
H33 O2 2.1900 4_555 no
H34 O3 2.2300 3_656 no
H34 H3 2.6000 3_656 no
H35 O5 2.0900 3_756 no
H36 O6 2.1100 4_554 no

loop_
_geom_hbond_atom_site_label_D
_geom_hbond_atom_site_label_H
_geom_hbond_atom_site_label_A
_geom_hbond_site_symmetry_A
_geom_hbond_distance_DH
_geom_hbond_distance_HA
_geom_hbond_distance_DA
_geom_hbond_angle_DHA
_geom_hbond_publ_flag
N1 H1 O1 . 0.88 1.75 2.520(3) 145 yes
N3 H33 O2 4_555 0.89 2.19 3.073(4) 172 yes
N3 H34 O3 3_656 0.89 2.23 3.023(3) 147 yes
N4 H4 O4 . 0.92 1.73 2.525(3) 142 yes
N6 H35 O5 3_756 0.93 2.09 2.993(4) 162 yes
N6 H36 O6 4_554 0.90 2.11 3.009(4) 179 yes

loop_
_geom_torsion_atom_site_label_1
_geom_torsion_atom_site_label_2
_geom_torsion_atom_site_label_3
_geom_torsion_atom_site_label_4
_geom_torsion
_geom_torsion_publ_flag
O2 S1 C4 C3 -155.6(2) no
O2 S1 C4 C5 28.0(2) no
O3 S1 C4 C3 -25.2(2) no
O3 S1 C4 C5 158.4(2) no
N3 S1 C4 C3 89.8(2) no
N3 S1 C4 C5 -86.7(2) no
O6 S2 C20 C19 -158.62(19) no
O5 S2 C20 C19 -28.7(2) no
O5 S2 C20 C21 155.0(2) no
N6 S2 C20 C21 -90.3(2) no
O6 S2 C20 C21 25.1(2) no
N6 S2 C20 C19 86.0(2) no
C1 N1 N2 C7 177.7(2) no
N2 N1 C1 C2 7.4(4) no
N2 N1 C1 C6 -174.0(2) no
N1 N2 C7 C8 -1.8(4) no
N1 N2 C7 C12 -179.1(2) no
C17 N4 N5 C23 -178.7(2) no
N5 N4 C17 C18 -4.6(4) no
N5 N4 C17 C22 174.6(2) no
N4 N5 C23 C24 -1.8(4) no
N4 N5 C23 C28 179.4(2) no
C6 C1 C2 C3 -0.3(4) no
N1 C1 C6 C5 -179.2(3) no
N1 C1 C2 C3 178.3(2) no
C2 C1 C6 C5 -0.5(4) no
C1 C2 C3 C4 0.7(3) no
C2 C3 C4 C5 -0.3(4) no
C2 C3 C4 S1 -176.65(18) no
S1 C4 C5 C6 176.0(2) no
C3 C4 C5 C6 -0.5(4) no
C4 C5 C6 C1 0.9(4) no
N2 C7 C12 C11 175.8(2) no
N2 C7 C12 C13 -2.7(4) no
C8 C7 C12 C11 -1.6(3) no
C8 C7 C12 C13 179.9(3) no
C12 C7 C8 O1 -178.6(2) no
N2 C7 C8 O1 4.2(4) no
N2 C7 C8 C9 -176.3(2) no
C12 C7 C8 C9 0.9(4) no
O1 C8 C9 C10 179.8(3) no
C7 C8 C9 C10 0.3(4) no
C8 C9 C10 C11 -0.8(5) no
C9 C10 C11 C16 179.6(3) no
C9 C10 C11 C12 0.1(4) no
C10 C11 C12 C7 1.1(3) no
C10 C11 C12 C13 179.6(2) no
C16 C11 C12 C7 -178.4(2) no
C12 C11 C16 C15 0.5(4) no
C16 C11 C12 C13 0.2(4) no
C10 C11 C16 C15 -179.0(3) no
C11 C12 C13 C14 -0.9(4) no
C7 C12 C13 C14 177.6(3) no
C12 C13 C14 C15 1.1(4) no
C13 C14 C15 C16 -0.5(5) no
C14 C15 C16 C11 -0.3(5) no
N4 C17 C18 C19 177.3(2) no
C22 C17 C18 C19 -1.9(4) no
N4 C17 C22 C21 -177.5(3) no
C18 C17 C22 C21 1.8(4) no
C17 C18 C19 C20 0.4(3) no
C18 C19 C20 S2 -174.83(18) no
C18 C19 C20 C21 1.4(4) no
S2 C20 C21 C22 174.7(2) no
C19 C20 C21 C22 -1.6(4) no
C20 C21 C22 C17 0.0(4) no
N5 C23 C24 O4 4.6(4) no
N5 C23 C24 C25 -174.5(2) no
C28 C23 C24 O4 -176.7(2) no
C28 C23 C24 C25 4.2(4) no
N5 C23 C28 C27 173.3(2) no
N5 C23 C28 C29 -6.2(4) no
C24 C23 C28 C27 -5.6(3) no
C24 C23 C28 C29 174.9(2) no
O4 C24 C25 C26 180.0(3) no
C23 C24 C25 C26 -0.9(4) no
C24 C25 C26 C27 -1.1(5) no
C25 C26 C27 C28 -0.4(4) no
C25 C26 C27 C32 179.5(3) no
C26 C27 C28 C23 3.7(3) no
C26 C27 C28 C29 -176.8(2) no
C32 C27 C28 C23 -176.2(2) no
C32 C27 C28 C29 3.3(4) no
C26 C27 C32 C31 179.0(3) no
C28 C27 C32 C31 -1.1(4) no
C23 C28 C29 C30 176.6(3) no
C27 C28 C29 C30 -2.9(4) no
C28 C29 C30 C31 0.4(4) no
C29 C30 C31 C32 1.9(5) no
C30 C31 C32 C27 -1.5(4) no

_cod_database_fobs_code 1543180
